data_4114036
loop_
_publ_author_name
'Takeaki Iwamoto'
'Hidenori Masuda'
'Shintaro Ishida'
'Chizuko Kabuto'
'Mitsuo Kira'

_publ_contact_author_address
;
Department of Chemistry, Graduate School of Science,
Tohoku University, Aoba-ku, Sendai 980-8578, Japan
;
_publ_contact_author_email mkira@si.chem.tohoku.ac.jp
_publ_contact_author_fax +81-22-217-6589
_publ_contact_author_name ' MITSUO KIRA'
_publ_contact_author_phone +81-22-217-6585
_publ_section_title
;
 Addition of Stable Nitroxide Radical to Stable Divalent Compounds of
 Heavier Group 14 Elements
;
_journal_name_full 'Journal of the American Chemical Society'
_journal_page_first 9300
_journal_page_last 9301
_journal_paper_doi 10.1021/ja0356784
_journal_volume 125
_journal_year 2003
_chemical_formula_moiety 'C40 H82 Ge N2 O2 Si4 '
_chemical_formula_sum 'C40 H82 Ge N2 O2 Si4'
_chemical_formula_weight 808.03
_space_group_IT_number 14
_symmetry_cell_setting monoclinic
_symmetry_Int_Tables_number 14
_symmetry_space_group_name_Hall '-P 2ybc'
_symmetry_space_group_name_H-M 'P 1 21/c 1'
_atom_sites_solution_hydrogens geom
_atom_sites_solution_primary direct
_atom_sites_solution_secondary difmap
_audit_creation_method SHELXL-97
_cell_angle_alpha 90.00
_cell_angle_beta 96.798(2)
_cell_angle_gamma 90.00
_cell_formula_units_Z 4
_cell_length_a 11.4137(5)
_cell_length_b 18.2468(11)
_cell_length_c 22.1105(8)
_cell_measurement_reflns_used 21579
_cell_measurement_temperature 293(2)
_cell_measurement_theta_max 27.3
_cell_measurement_theta_min 0.9
_cell_volume 4572.4(4)
_computing_cell_refinement PROCESS-AUTO
_computing_data_collection PROCESS-AUTO
_computing_data_reduction 'teXsan Ver. 1.11'
_computing_publication_material 'teXsan Ver. 1.11'
_computing_structure_refinement 'SHELXL-97 (Sheldrick, 1997)'
_computing_structure_solution SIR92
_diffrn_ambient_temperature 293(2)
_diffrn_detector_area_resol_mean 10.00
_diffrn_measured_fraction_theta_full 0.890
_diffrn_measured_fraction_theta_max 0.890
_diffrn_measurement_device_type 'Rigaku RAXIS-RAPID Imaging Plate'
_diffrn_measurement_method \w
_diffrn_radiation_monochromator graphite
_diffrn_radiation_source 'fine-focus sealed tube'
_diffrn_radiation_type MoK\a
_diffrn_radiation_wavelength 0.71069
_diffrn_reflns_av_R_equivalents 0.0000
_diffrn_reflns_av_sigmaI/netI 0.0885
_diffrn_reflns_limit_h_max 14
_diffrn_reflns_limit_h_min 0
_diffrn_reflns_limit_k_max 23
_diffrn_reflns_limit_k_min 0
_diffrn_reflns_limit_l_max 28
_diffrn_reflns_limit_l_min -28
_diffrn_reflns_number 36422
_diffrn_reflns_theta_full 27.33
_diffrn_reflns_theta_max 27.33
_diffrn_reflns_theta_min 1.45
_exptl_absorpt_coefficient_mu 0.808
_exptl_absorpt_correction_T_max 0.785
_exptl_absorpt_correction_T_min 0.391
_exptl_absorpt_correction_type multi-scan
_exptl_absorpt_process_details '(Higashi, 1995)'
_exptl_crystal_colour colorless
_exptl_crystal_density_diffrn 1.174
_exptl_crystal_description prism
_exptl_crystal_F_000 1760
_exptl_crystal_size_max 0.500
_exptl_crystal_size_mid 0.300
_exptl_crystal_size_min 0.300
_refine_diff_density_max 0.483
_refine_diff_density_min -0.570
_refine_diff_density_rms 0.123
_refine_ls_extinction_coef 0.000
_refine_ls_extinction_method none
_refine_ls_goodness_of_fit_ref 1.005
_refine_ls_hydrogen_treatment mixed
_refine_ls_matrix_type full
_refine_ls_number_parameters 442
_refine_ls_number_reflns 9197
_refine_ls_number_restraints 0
_refine_ls_restrained_S_all 1.005
_refine_ls_R_factor_all 0.0947
_refine_ls_R_factor_gt 0.0533
_refine_ls_shift/su_max 0.001
_refine_ls_shift/su_mean 0.000
_refine_ls_structure_factor_coef Fsqd
_refine_ls_weighting_details 'calc w=1/[\s^2^(Fo^2^)+(0.0827P)^2^+0.0000P] where P=(Fo^2^+2Fc^2^)/3'
_refine_ls_weighting_scheme calc
_refine_ls_wR_factor_gt 0.1391
_refine_ls_wR_factor_ref 0.1564
_reflns_number_gt 5878
_reflns_number_total 9197
_reflns_threshold_expression >2sigma(I)
_cod_data_source_file ja0356784si20030417_094421.cif
_cod_data_source_block GermyleneTEMPOadduct
_cod_original_formula_sum 'C40 H82 Ge N2 O2 Si4 '
_cod_database_code 4114036

loop_
_symmetry_equiv_pos_as_xyz
'x, y, z'
'-x, y+1/2, -z+1/2'
'-x, -y, -z'
'x, -y-1/2, z-1/2'

loop_
_atom_site_label
_atom_site_type_symbol
_atom_site_fract_x
_atom_site_fract_y
_atom_site_fract_z
_atom_site_U_iso_or_equiv
_atom_site_adp_type
_atom_site_occupancy
_atom_site_symmetry_multiplicity
_atom_site_calc_flag
Ge1 Ge 0.16701(3) 0.10293(2) 0.304332(17) 0.02535(12) Uani 1 1 d
Si1 Si -0.13137(10) 0.06509(7) 0.26387(6) 0.0388(3) Uani 1 1 d
Si2 Si -0.05504(11) 0.13577(8) 0.39069(6) 0.0434(3) Uani 1 1 d
Si3 Si 0.31628(11) -0.03844(7) 0.38541(6) 0.0426(3) Uani 1 1 d
Si4 Si 0.29124(11) -0.04496(7) 0.24382(6) 0.0424(3) Uani 1 1 d
O1 O 0.2253(2) 0.16849(15) 0.36258(11) 0.0320(6) Uani 1 1 d
O2 O 0.1860(3) 0.12753(16) 0.22603(12) 0.0349(6) Uani 1 1 d
N1 N 0.3160(3) 0.22555(19) 0.35708(15) 0.0351(8) Uani 1 1 d
N2 N 0.2007(3) 0.20209(19) 0.20157(14) 0.0337(7) Uani 1 1 d
C1 C 0.0005(3) 0.0803(2) 0.32661(18) 0.0324(9) Uani 1 1 d
C2 C 0.0292(3) 0.0020(2) 0.35373(19) 0.0370(9) Uani 1 1 d
H1 H -0.0476 -0.0276 0.3516 0.037 Uiso 1 1 d
H2 H 0.0812 0.0111 0.4020 0.037 Uiso 1 1 d
C3 C 0.1004(3) -0.0405(2) 0.3115(2) 0.0375(9) Uani 1 1 d
H3 H 0.0950 -0.0934 0.3210 0.037 Uiso 1 1 d
H4 H 0.0502 -0.0408 0.2701 0.037 Uiso 1 1 d
C4 C 0.2247(3) -0.0038(2) 0.31141(18) 0.0321(8) Uani 1 1 d
C5 C -0.0925(4) 0.0403(3) 0.1870(2) 0.0509(12) Uani 1 1 d
H5 H -0.0115 0.0484 0.1825 0.051 Uiso 1 1 d
H6 H -0.1392 0.0670 0.1547 0.051 Uiso 1 1 d
H7 H -0.1113 -0.0166 0.1797 0.051 Uiso 1 1 d
C6 C -0.2406(4) 0.1418(3) 0.2539(3) 0.0552(13) Uani 1 1 d
H8 H -0.2006 0.1862 0.2439 0.055 Uiso 1 1 d
H9 H -0.2986 0.1313 0.2195 0.055 Uiso 1 1 d
H10 H -0.2828 0.1529 0.2877 0.055 Uiso 1 1 d
C7 C -0.2211(4) -0.0158(3) 0.2831(3) 0.0568(13) Uani 1 1 d
H11 H -0.2925 -0.0248 0.2519 0.057 Uiso 1 1 d
H12 H -0.1769 -0.0680 0.2805 0.057 Uiso 1 1 d
H13 H -0.2474 -0.0110 0.3229 0.057 Uiso 1 1 d
C8 C 0.0455(5) 0.1335(4) 0.4630(2) 0.0608(15) Uani 1 1 d
H14 H 0.1475 0.1409 0.4604 0.061 Uiso 1 1 d
H15 H 0.0480 0.0846 0.4877 0.061 Uiso 1 1 d
H16 H 0.0200 0.1688 0.5012 0.061 Uiso 1 1 d
C9 C -0.0969(5) 0.2330(3) 0.3724(3) 0.0627(15) Uani 1 1 d
H17 H -0.0463 0.2652 0.4019 0.063 Uiso 1 1 d
H18 H -0.0864 0.2474 0.3346 0.063 Uiso 1 1 d
H19 H -0.1757 0.2420 0.3815 0.063 Uiso 1 1 d
C10 C -0.1918(5) 0.0910(4) 0.4124(3) 0.0710(18) Uani 1 1 d
H20 H -0.2519 0.0879 0.3807 0.071 Uiso 1 1 d
H21 H -0.1740 0.0420 0.4290 0.071 Uiso 1 1 d
H22 H -0.2211 0.1180 0.4462 0.071 Uiso 1 1 d
C11 C 0.4786(4) -0.0513(3) 0.3804(3) 0.0589(14) Uani 1 1 d
H23 H 0.4960 -0.0493 0.3400 0.059 Uiso 1 1 d
H24 H 0.5031 -0.0989 0.3975 0.059 Uiso 1 1 d
H25 H 0.5236 -0.0133 0.4037 0.059 Uiso 1 1 d
C12 C 0.3040(5) 0.0170(3) 0.4560(2) 0.0574(13) Uani 1 1 d
H26 H 0.3667 -0.0035 0.4893 0.057 Uiso 1 1 d
H27 H 0.2319 -0.0038 0.4697 0.057 Uiso 1 1 d
H28 H 0.2791 0.0696 0.4473 0.057 Uiso 1 1 d
C13 C 0.2645(6) -0.1312(3) 0.4075(3) 0.0675(16) Uani 1 1 d
H29 H 0.1934 -0.1261 0.4265 0.067 Uiso 1 1 d
H30 H 0.2528 -0.1626 0.3759 0.067 Uiso 1 1 d
H31 H 0.3235 -0.1520 0.4384 0.067 Uiso 1 1 d
C14 C 0.3082(5) -0.1464(3) 0.2541(3) 0.0642(15) Uani 1 1 d
H32 H 0.3559 -0.1688 0.2181 0.064 Uiso 1 1 d
H33 H 0.2192 -0.1690 0.2618 0.064 Uiso 1 1 d
H34 H 0.3587 -0.1543 0.2925 0.064 Uiso 1 1 d
C15 C 0.4391(4) -0.0092(3) 0.2310(3) 0.0580(13) Uani 1 1 d
H35 H 0.5085 -0.0486 0.2603 0.058 Uiso 1 1 d
H36 H 0.4507 -0.0115 0.1883 0.058 Uiso 1 1 d
H37 H 0.4499 0.0407 0.2437 0.058 Uiso 1 1 d
C16 C 0.1924(5) -0.0395(3) 0.1713(2) 0.0576(13) Uani 1 1 d
H38 H 0.1219 -0.0693 0.1656 0.058 Uiso 1 1 d
H39 H 0.2244 -0.0716 0.1387 0.058 Uiso 1 1 d
H40 H 0.1718 0.0119 0.1596 0.058 Uiso 1 1 d
C17 C 0.4236(4) 0.2076(3) 0.4001(2) 0.0417(10) Uani 1 1 d
C18 C 0.5158(4) 0.2676(3) 0.3918(2) 0.0588(14) Uani 1 1 d
H41 H 0.5311 0.2559 0.3419 0.059 Uiso 1 1 d
H42 H 0.5928 0.2553 0.4315 0.059 Uiso 1 1 d
C19 C 0.4709(5) 0.3438(3) 0.4013(3) 0.0671(16) Uani 1 1 d
H43 H 0.4198 0.3518 0.4473 0.067 Uiso 1 1 d
H44 H 0.5196 0.3884 0.4007 0.067 Uiso 1 1 d
C20 C 0.3578(5) 0.3546(3) 0.3584(2) 0.0562(13) Uani 1 1 d
H45 H 0.3303 0.4001 0.3696 0.056 Uiso 1 1 d
H46 H 0.3618 0.3506 0.3123 0.056 Uiso 1 1 d
C21 C 0.2611(4) 0.2980(2) 0.3656(2) 0.0419(10) Uani 1 1 d
C22 C 0.4722(4) 0.1361(3) 0.3785(2) 0.0489(12) Uani 1 1 d
H47 H 0.5009 0.1445 0.3388 0.049 Uiso 1 1 d
H48 H 0.4066 0.0999 0.3763 0.049 Uiso 1 1 d
H49 H 0.5438 0.1256 0.4005 0.049 Uiso 1 1 d
C23 C 0.4063(5) 0.2004(3) 0.4680(2) 0.0522(12) Uani 1 1 d
H50 H 0.3228 0.1789 0.4735 0.052 Uiso 1 1 d
H51 H 0.4668 0.1679 0.4883 0.052 Uiso 1 1 d
H52 H 0.4170 0.2498 0.4862 0.052 Uiso 1 1 d
C24 C 0.2087(5) 0.3105(3) 0.4260(2) 0.0569(13) Uani 1 1 d
H53 H 0.2464 0.3513 0.4482 0.057 Uiso 1 1 d
H54 H 0.1254 0.3228 0.4180 0.057 Uiso 1 1 d
H55 H 0.2183 0.2647 0.4514 0.057 Uiso 1 1 d
C25 C 0.1629(4) 0.3082(3) 0.3137(2) 0.0510(12) Uani 1 1 d
H56 H 0.0906 0.2856 0.3114 0.051 Uiso 1 1 d
H57 H 0.1955 0.3057 0.2759 0.051 Uiso 1 1 d
H58 H 0.1360 0.3546 0.3202 0.051 Uiso 1 1 d
C26 C 0.3166(4) 0.2035(3) 0.17545(19) 0.0420(10) Uani 1 1 d
C27 C 0.3279(5) 0.2819(3) 0.1506(2) 0.0564(13) Uani 1 1 d
H59 H 0.3507 0.3185 0.1948 0.056 Uiso 1 1 d
H60 H 0.4153 0.2862 0.1366 0.056 Uiso 1 1 d
C28 C 0.2276(5) 0.3054(3) 0.1051(2) 0.0611(15) Uani 1 1 d
H61 H 0.2457 0.3590 0.0939 0.061 Uiso 1 1 d
H62 H 0.2233 0.2761 0.0678 0.061 Uiso 1 1 d
C29 C 0.1145(5) 0.2971(3) 0.1341(2) 0.0549(13) Uani 1 1 d
H63 H 0.1103 0.3373 0.1664 0.055 Uiso 1 1 d
H64 H 0.0388 0.3031 0.0956 0.055 Uiso 1 1 d
C30 C 0.0949(4) 0.2201(3) 0.15786(18) 0.0418(10) Uani 1 1 d
C31 C 0.4128(4) 0.1934(3) 0.2268(2) 0.0504(12) Uani 1 1 d
H65 H 0.4105 0.1362 0.2379 0.050 Uiso 1 1 d
H66 H 0.4053 0.2222 0.2599 0.050 Uiso 1 1 d
H67 H 0.4887 0.2027 0.2123 0.050 Uiso 1 1 d
C32 C 0.3317(5) 0.1473(3) 0.1253(2) 0.0572(13) Uani 1 1 d
H68 H 0.3184 0.0996 0.1410 0.057 Uiso 1 1 d
H69 H 0.2782 0.1497 0.0820 0.057 Uiso 1 1 d
H70 H 0.4115 0.1494 0.1158 0.057 Uiso 1 1 d
C33 C 0.0659(5) 0.1667(3) 0.1039(2) 0.0605(14) Uani 1 1 d
H71 H 0.0886 0.1855 0.0603 0.060 Uiso 1 1 d
H72 H -0.0170 0.1567 0.0987 0.060 Uiso 1 1 d
H73 H 0.1072 0.1220 0.1130 0.060 Uiso 1 1 d
C34 C -0.0091(4) 0.2242(3) 0.1946(2) 0.0482(11) Uani 1 1 d
H74 H -0.0824 0.2316 0.1674 0.048 Uiso 1 1 d
H75 H -0.0245 0.2723 0.2154 0.048 Uiso 1 1 d
H76 H -0.0297 0.1808 0.2084 0.048 Uiso 1 1 d
C35 C -0.2053(9) 0.1138(8) -0.0044(4) 0.117(3) Uani 1 1 d
H77 H -0.1375 0.1317 -0.0285 0.117 Uiso 1 1 d
C36 C -0.2384(11) 0.0392(7) -0.0047(4) 0.122(3) Uani 1 1 d
H78 H -0.1863 0.0040 -0.0275 0.122 Uiso 1 1 d
C37 C -0.3245(12) 0.0194(6) 0.0274(5) 0.123(3) Uani 1 1 d
H79 H -0.3358 -0.0348 0.0212 0.123 Uiso 1 1 d
C38 C -0.3784(11) 0.0696(9) 0.0586(6) 0.145(4) Uani 1 1 d
H80 H -0.4357 0.0428 0.0731 0.145 Uiso 1 1 d
C39 C -0.3456(10) 0.1408(8) 0.0583(5) 0.130(4) Uani 1 1 d
H81 H -0.3848 0.1749 0.0801 0.130 Uiso 1 1 d
C40 C -0.2618(10) 0.1618(5) 0.0265(5) 0.104(3) Uani 1 1 d
H82 H -0.2341 0.2135 0.0238 0.104 Uiso 1 1 d

loop_
_atom_site_aniso_label
_atom_site_aniso_U_11
_atom_site_aniso_U_22
_atom_site_aniso_U_33
_atom_site_aniso_U_23
_atom_site_aniso_U_13
_atom_site_aniso_U_12
Ge1 0.02320(18) 0.0249(2) 0.02765(19) 0.00056(17) 0.00187(14) 0.00013(17)
Si1 0.0252(5) 0.0401(7) 0.0499(7) 0.0001(5) -0.0001(5) -0.0009(5)
Si2 0.0366(6) 0.0534(8) 0.0422(6) -0.0045(6) 0.0137(6) 0.0019(6)
Si3 0.0415(6) 0.0350(7) 0.0483(7) 0.0077(5) -0.0070(5) 0.0035(5)
Si4 0.0387(6) 0.0382(7) 0.0504(7) -0.0098(6) 0.0063(5) 0.0074(5)
O1 0.0318(13) 0.0330(16) 0.0310(13) -0.0048(12) 0.0033(11) -0.0078(12)
O2 0.0465(16) 0.0306(16) 0.0277(12) 0.0024(11) 0.0054(12) -0.0023(12)
N1 0.0337(17) 0.0313(19) 0.0393(17) -0.0018(15) 0.0008(15) -0.0091(14)
N2 0.0386(17) 0.0306(19) 0.0318(16) 0.0071(14) 0.0040(15) -0.0027(15)
C1 0.0245(17) 0.035(2) 0.038(2) 0.0014(17) 0.0065(17) 0.0005(15)
C2 0.0327(19) 0.032(2) 0.047(2) 0.0074(18) 0.0061(18) -0.0036(17)
C3 0.0320(19) 0.030(2) 0.049(2) 0.0021(19) -0.0010(19) -0.0022(17)
C4 0.0304(19) 0.024(2) 0.041(2) -0.0017(17) 0.0033(17) 0.0018(16)
C5 0.047(3) 0.057(3) 0.046(2) -0.004(2) -0.005(2) -0.002(2)
C6 0.034(2) 0.058(3) 0.072(3) -0.002(3) -0.003(2) 0.009(2)
C7 0.042(2) 0.052(3) 0.075(3) -0.005(3) 0.001(2) -0.013(2)
C8 0.059(3) 0.086(4) 0.037(2) -0.010(3) 0.005(2) -0.004(3)
C9 0.061(3) 0.064(4) 0.065(3) -0.013(3) 0.015(3) 0.017(3)
C10 0.044(3) 0.108(6) 0.065(3) -0.004(3) 0.021(3) -0.007(3)
C11 0.045(3) 0.057(3) 0.070(3) -0.001(3) -0.011(2) 0.016(2)
C12 0.065(3) 0.059(4) 0.047(3) 0.011(2) 0.001(2) 0.001(3)
C13 0.086(4) 0.043(3) 0.068(3) 0.016(3) -0.012(3) -0.007(3)
C14 0.072(4) 0.045(3) 0.075(4) -0.014(3) 0.009(3) 0.012(3)
C15 0.044(3) 0.059(4) 0.073(3) -0.004(3) 0.019(2) 0.004(2)
C16 0.065(3) 0.055(3) 0.052(3) -0.017(2) 0.004(3) 0.001(3)
C17 0.039(2) 0.043(3) 0.041(2) 0.002(2) -0.0040(19) -0.005(2)
C18 0.047(3) 0.066(4) 0.061(3) 0.001(3) -0.006(2) -0.024(3)
C19 0.075(4) 0.047(3) 0.076(4) -0.005(3) -0.004(3) -0.032(3)
C20 0.086(4) 0.027(3) 0.053(3) -0.003(2) -0.001(3) -0.012(2)
C21 0.054(3) 0.029(2) 0.041(2) -0.0043(18) 0.002(2) -0.002(2)
C22 0.032(2) 0.057(3) 0.054(3) 0.001(2) -0.008(2) 0.002(2)
C23 0.056(3) 0.056(3) 0.041(2) -0.001(2) -0.009(2) -0.004(2)
C24 0.078(4) 0.048(3) 0.045(2) -0.012(2) 0.008(3) 0.008(3)
C25 0.058(3) 0.043(3) 0.050(3) -0.005(2) -0.001(2) 0.009(2)
C26 0.042(2) 0.049(3) 0.037(2) 0.0042(19) 0.0109(19) -0.004(2)
C27 0.061(3) 0.052(3) 0.058(3) 0.013(2) 0.014(3) -0.013(3)
C28 0.077(4) 0.059(4) 0.047(3) 0.019(2) 0.008(3) -0.015(3)
C29 0.071(3) 0.043(3) 0.047(3) 0.014(2) -0.005(2) 0.002(3)
C30 0.049(2) 0.042(3) 0.0316(19) 0.0047(19) -0.0053(19) -0.003(2)
C31 0.037(2) 0.066(4) 0.049(3) -0.001(2) 0.009(2) 0.000(2)
C32 0.063(3) 0.063(4) 0.049(3) -0.008(2) 0.024(2) -0.001(3)
C33 0.060(3) 0.076(4) 0.043(2) -0.006(3) -0.005(2) -0.006(3)
C34 0.039(2) 0.050(3) 0.053(3) 0.007(2) -0.006(2) 0.003(2)
C35 0.120(7) 0.156(11) 0.072(5) 0.007(6) 0.000(5) -0.027(7)
C36 0.155(9) 0.136(10) 0.077(5) -0.016(6) 0.019(6) 0.012(8)
C37 0.174(11) 0.092(7) 0.099(7) 0.020(6) -0.001(7) 0.008(7)
C38 0.121(9) 0.158(13) 0.155(11) 0.059(10) 0.017(7) -0.011(9)
C39 0.098(7) 0.156(12) 0.135(9) 0.003(8) 0.004(6) 0.037(7)
C40 0.109(7) 0.092(7) 0.101(6) -0.004(5) -0.030(5) -0.012(6)

loop_
_atom_type_symbol
_atom_type_description
_atom_type_scat_dispersion_real
_atom_type_scat_dispersion_imag
_atom_type_scat_source
C C 0.0033 0.0016 'International Tables Vol C Tables 4.2.6.8 and 6.1.1.4'
H H 0.0000 0.0000 'International Tables Vol C Tables 4.2.6.8 and 6.1.1.4'
O O 0.0106 0.0060 'International Tables Vol C Tables 4.2.6.8 and 6.1.1.4'
Ge Ge 0.1547 1.8001 'International Tables Vol C Tables 4.2.6.8 and 6.1.1.4'
Si Si 0.0817 0.0704 'International Tables Vol C Tables 4.2.6.8 and 6.1.1.4'
N N 0.0061 0.0033 'International Tables Vol C Tables 4.2.6.8 and 6.1.1.4'

loop_
_geom_angle_atom_site_label_1
_geom_angle_atom_site_label_2
_geom_angle_atom_site_label_3
_geom_angle
O1 Ge1 O2 115.71(12)
O1 Ge1 C4 118.74(14)
O2 Ge1 C4 103.43(15)
O1 Ge1 C1 103.41(14)
O2 Ge1 C1 119.49(14)
C4 Ge1 C1 95.04(16)
C5 Si1 C6 107.6(2)
C5 Si1 C7 102.2(2)
C6 Si1 C7 104.0(2)
C5 Si1 C1 115.99(19)
C6 Si1 C1 115.3(2)
C7 Si1 C1 110.4(2)
C8 Si2 C9 109.0(3)
C8 Si2 C10 102.7(3)
C9 Si2 C10 105.6(3)
C8 Si2 C1 113.6(2)
C9 Si2 C1 116.2(2)
C10 Si2 C1 108.6(2)
C13 Si3 C12 102.3(3)
C13 Si3 C11 104.2(3)
C12 Si3 C11 106.6(2)
C13 Si3 C4 111.0(2)
C12 Si3 C4 116.1(2)
C11 Si3 C4 115.2(2)
C16 Si4 C15 108.7(3)
C16 Si4 C14 101.7(3)
C15 Si4 C14 106.4(3)
C16 Si4 C4 113.5(2)
C15 Si4 C4 115.7(2)
C14 Si4 C4 109.8(2)
N1 O1 Ge1 127.0(2)
N2 O2 Ge1 127.1(2)
O1 N1 C21 107.8(3)
O1 N1 C17 108.8(3)
C21 N1 C17 116.1(3)
O2 N2 C30 108.7(3)
O2 N2 C26 107.4(3)
C30 N2 C26 115.4(3)
C2 C1 Si2 105.8(3)
C2 C1 Si1 104.6(3)
Si2 C1 Si1 107.95(19)
C2 C1 Ge1 96.7(2)
Si2 C1 Ge1 117.9(2)
Si1 C1 Ge1 121.1(2)
C3 C2 C1 109.4(3)
C3 C2 H1 102.7(4)
C1 C2 H1 108.9(3)
C3 C2 H2 112.4(3)
C1 C2 H2 106.3(3)
H1 C2 H2 117.0(4)
C2 C3 C4 109.4(3)
C2 C3 H3 108.3(4)
C4 C3 H3 119.6(4)
C2 C3 H4 105.6(3)
C4 C3 H4 114.5(4)
H3 C3 H4 98.2(4)
C3 C4 Si4 106.1(3)
C3 C4 Si3 104.9(3)
Si4 C4 Si3 107.93(19)
C3 C4 Ge1 97.1(2)
Si4 C4 Ge1 117.8(2)
Si3 C4 Ge1 120.5(2)
Si1 C5 H5 113.3(4)
Si1 C5 H6 112.3(4)
H5 C5 H6 107.4(5)
Si1 C5 H7 108.1(4)
H5 C5 H7 108.4(5)
H6 C5 H7 107.1(4)
Si1 C6 H8 109.1(3)
Si1 C6 H9 109.3(4)
H8 C6 H9 106.5(5)
Si1 C6 H10 117.2(4)
H8 C6 H10 107.1(5)
H9 C6 H10 107.2(4)
Si1 C7 H11 112.8(4)
Si1 C7 H12 114.2(4)
H11 C7 H12 99.4(5)
Si1 C7 H13 111.9(4)
H11 C7 H13 108.8(5)
H12 C7 H13 109.0(5)
Si2 C8 H14 118.1(3)
Si2 C8 H15 116.5(4)
H14 C8 H15 99.0(5)
Si2 C8 H16 116.4(4)
H14 C8 H16 108.2(4)
H15 C8 H16 95.0(4)
Si2 C9 H17 107.5(4)
Si2 C9 H18 114.9(4)
H17 C9 H18 107.7(6)
Si2 C9 H19 109.8(5)
H17 C9 H19 104.0(5)
H18 C9 H19 112.2(6)
Si2 C10 H20 113.5(5)
Si2 C10 H21 110.5(4)
H20 C10 H21 109.3(7)
Si2 C10 H22 110.1(5)
H20 C10 H22 108.7(6)
H21 C10 H22 104.3(6)
Si3 C11 H23 111.8(4)
Si3 C11 H24 109.0(4)
H23 C11 H24 108.7(5)
Si3 C11 H25 110.0(4)
H23 C11 H25 108.6(6)
H24 C11 H25 108.7(5)
Si3 C12 H26 106.5(4)
Si3 C12 H27 101.2(4)
H26 C12 H27 100.0(4)
Si3 C12 H28 113.6(4)
H26 C12 H28 129.3(6)
H27 C12 H28 101.3(5)
Si3 C13 H29 109.6(5)
Si3 C13 H30 113.2(5)
H29 C13 H30 110.2(6)
Si3 C13 H31 108.7(5)
H29 C13 H31 106.3(6)
H30 C13 H31 108.6(6)
Si4 C14 H32 109.5(4)
Si4 C14 H33 107.3(4)
H32 C14 H33 120.4(5)
Si4 C14 H34 107.1(4)
H32 C14 H34 106.4(5)
H33 C14 H34 105.4(6)
Si4 C15 H35 105.1(4)
Si4 C15 H36 111.4(4)
H35 C15 H36 110.0(4)
Si4 C15 H37 112.1(4)
H35 C15 H37 110.9(5)
H36 C15 H37 107.3(6)
Si4 C16 H38 119.7(5)
Si4 C16 H39 110.2(4)
H38 C16 H39 87.0(4)
Si4 C16 H40 112.1(4)
H38 C16 H40 109.2(5)
H39 C16 H40 116.6(5)
N1 C17 C22 106.9(3)
N1 C17 C23 116.5(4)
C22 C17 C23 109.0(4)
N1 C17 C18 106.8(4)
C22 C17 C18 107.1(4)
C23 C17 C18 110.1(4)
C19 C18 C17 113.0(4)
C19 C18 H41 113.4(5)
C17 C18 H41 99.4(4)
C19 C18 H42 107.8(5)
C17 C18 H42 103.5(4)
H41 C18 H42 119.2(5)
C18 C19 C20 108.1(4)
C18 C19 H43 115.1(5)
C20 C19 H43 92.8(4)
C18 C19 H44 123.9(6)
C20 C19 H44 108.9(5)
H43 C19 H44 103.6(5)
C19 C20 C21 114.7(4)
C19 C20 H45 103.7(5)
C21 C20 H45 107.7(5)
C19 C20 H46 118.3(5)
C21 C20 H46 99.9(4)
H45 C20 H46 112.5(5)
N1 C21 C25 107.3(3)
N1 C21 C20 105.4(4)
C25 C21 C20 108.4(4)
N1 C21 C24 117.0(4)
C25 C21 C24 108.1(4)
C20 C21 C24 110.4(4)
C17 C22 H47 108.6(5)
C17 C22 H48 106.7(4)
H47 C22 H48 112.8(5)
C17 C22 H49 110.4(5)
H47 C22 H49 97.7(4)
H48 C22 H49 120.2(6)
C17 C23 H50 111.6(4)
C17 C23 H51 109.5(5)
H50 C23 H51 108.7(5)
C17 C23 H52 107.2(4)
H50 C23 H52 111.2(5)
H51 C23 H52 108.6(4)
C21 C24 H53 111.0(5)
C21 C24 H54 110.3(4)
H53 C24 H54 106.3(5)
C21 C24 H55 109.5(4)
H53 C24 H55 110.2(5)
H54 C24 H55 109.5(6)
C21 C25 H56 124.3(5)
C21 C25 H57 109.1(4)
H56 C25 H57 111.8(5)
C21 C25 H58 103.0(4)
H56 C25 H58 96.2(5)
H57 C25 H58 110.8(5)
C31 C26 N2 107.9(3)
C31 C26 C32 109.4(4)
N2 C26 C32 116.5(4)
C31 C26 C27 107.4(4)
N2 C26 C27 105.5(4)
C32 C26 C27 109.9(4)
C28 C27 C26 114.6(4)
C28 C27 H59 117.9(5)
C26 C27 H59 104.3(4)
C28 C27 H60 116.5(4)
C26 C27 H60 106.7(5)
H59 C27 H60 94.3(4)
C27 C28 C29 108.0(4)
C27 C28 H61 105.9(5)
C29 C28 H61 113.7(5)
C27 C28 H62 111.6(6)
C29 C28 H62 110.0(5)
H61 C28 H62 107.8(4)
C28 C29 C30 113.9(5)
C28 C29 H63 109.5(5)
C30 C29 H63 113.4(4)
C28 C29 H64 106.4(4)
C30 C29 H64 102.5(4)
H63 C29 H64 110.7(5)
N2 C30 C34 106.8(3)
N2 C30 C29 106.6(4)
C34 C30 C29 107.1(4)
N2 C30 C33 116.4(4)
C34 C30 C33 109.6(4)
C29 C30 C33 109.9(4)
C26 C31 H65 104.9(4)
C26 C31 H66 114.1(5)
H65 C31 H66 111.7(5)
C26 C31 H67 109.3(4)
H65 C31 H67 107.0(5)
H66 C31 H67 109.5(5)
C26 C32 H68 108.0(4)
C26 C32 H69 121.1(5)
H68 C32 H69 105.2(5)
C26 C32 H70 108.9(5)
H68 C32 H70 108.1(6)
H69 C32 H70 105.0(4)
C30 C33 H71 115.9(5)
C30 C33 H72 109.4(5)
H71 C33 H72 106.8(4)
C30 C33 H73 108.8(4)
H71 C33 H73 107.1(5)
H72 C33 H73 108.6(6)
C30 C34 H74 109.9(4)
C30 C34 H75 118.2(5)
H74 C34 H75 88.8(4)
C30 C34 H76 113.2(5)
H74 C34 H76 95.3(4)
H75 C34 H76 123.2(5)
C40 C35 C36 119.6(9)
C40 C35 H77 119.5(13)
C36 C35 H77 120.9(13)
C37 C36 C35 118.2(10)
C37 C36 H78 126.2(14)
C35 C36 H78 115.3(13)
C36 C37 C38 120.3(11)
C36 C37 H79 106.5(14)
C38 C37 H79 133.2(15)
C37 C38 C39 120.6(11)
C37 C38 H80 102.1(17)
C39 C38 H80 137.2(19)
C40 C39 C38 120.3(12)
C40 C39 H81 120.5(17)
C38 C39 H81 119.2(16)
C39 C40 C35 120.9(10)
C39 C40 H82 124.3(14)
C35 C40 H82 114.7(13)

loop_
_geom_bond_atom_site_label_1
_geom_bond_atom_site_label_2
_geom_bond_distance
Ge1 O1 1.825(3)
Ge1 O2 1.826(3)
Ge1 C4 2.056(4)
Ge1 C1 2.061(4)
Si1 C5 1.862(5)
Si1 C6 1.870(5)
Si1 C7 1.875(5)
Si1 C1 1.942(4)
Si2 C8 1.855(5)
Si2 C9 1.869(6)
Si2 C10 1.874(6)
Si2 C1 1.910(4)
Si3 C13 1.876(6)
Si3 C12 1.878(6)
Si3 C11 1.884(5)
Si3 C4 1.940(4)
Si4 C16 1.852(5)
Si4 C15 1.862(5)
Si4 C14 1.872(6)
Si4 C4 1.909(4)
O1 N1 1.484(4)
O2 N2 1.481(4)
N1 C21 1.485(6)
N1 C17 1.498(5)
N2 C30 1.491(5)
N2 C26 1.505(5)
C1 C2 1.569(6)
C2 C3 1.521(6)
C2 H1 1.026(4)
C2 H2 1.170(4)
C3 C4 1.568(5)
C3 H3 0.991(4)
C3 H4 1.020(4)
C5 H5 0.954(5)
C5 H6 0.971(5)
C5 H7 1.068(5)
C6 H8 0.969(6)
C6 H9 0.967(5)
C6 H10 0.957(5)
C7 H11 1.017(5)
C7 H12 1.082(6)
C7 H13 0.967(6)
C8 H14 1.180(5)
C8 H15 1.045(6)
C8 H16 1.129(5)
C9 H17 1.009(6)
C9 H18 0.897(6)
C9 H19 0.959(5)
C10 H20 0.922(6)
C10 H21 0.979(7)
C10 H22 0.986(6)
C11 H23 0.938(6)
C11 H24 0.975(6)
C11 H25 0.972(6)
C12 H26 1.035(5)
C12 H27 0.986(6)
C12 H28 1.013(6)
C13 H29 0.961(7)
C13 H30 0.901(6)
C13 H31 0.978(6)
C14 H32 1.096(5)
C14 H33 1.128(6)
C14 H34 0.977(6)
C15 H35 1.200(6)
C15 H36 0.969(6)
C15 H37 0.957(6)
C16 H38 0.966(6)
C16 H39 1.027(5)
C16 H40 0.994(6)
C17 C22 1.516(7)
C17 C23 1.543(6)
C17 C18 1.544(7)
C18 C19 1.505(9)
C18 H41 1.158(6)
C18 H42 1.188(5)
C19 C20 1.521(8)
C19 H43 1.239(6)
C19 H44 0.986(5)
C20 C21 1.533(7)
C20 H45 0.932(5)
C20 H46 1.029(5)
C21 C25 1.518(6)
C21 C24 1.543(7)
C22 H47 0.985(5)
C22 H48 0.995(5)
C22 H49 0.920(4)
C23 H50 1.051(5)
C23 H51 0.979(5)
C23 H52 0.989(5)
C24 H53 0.965(5)
C24 H54 0.973(6)
C24 H55 1.004(6)
C25 H56 0.919(5)
C25 H57 0.955(5)
C25 H58 0.918(5)
C26 C31 1.494(6)
C26 C32 1.535(7)
C26 C27 1.544(7)
C27 C28 1.495(8)
C27 H59 1.187(6)
C27 H60 1.082(5)
C28 C29 1.516(8)
C28 H61 1.035(5)
C28 H62 0.980(6)
C29 C30 1.525(7)
C29 H63 1.029(6)
C29 H64 1.143(5)
C30 C34 1.518(7)
C30 C33 1.545(7)
C31 H65 1.074(6)
C31 H66 0.912(5)
C31 H67 0.974(5)
C32 H68 0.957(6)
C32 H69 1.072(6)
C32 H70 0.959(5)
C33 H71 1.084(5)
C33 H72 0.957(5)
C33 H73 0.953(6)
C34 H74 0.981(4)
C34 H75 1.015(5)
C34 H76 0.890(5)
C35 C40 1.323(14)
C35 C36 1.413(15)
C35 H77 1.044(10)
C36 C37 1.329(15)
C36 H78 1.043(10)
C37 C38 1.339(16)
C37 H79 1.005(11)
C38 C39 1.353(16)
C38 H80 0.904(12)
C39 C40 1.310(14)
C39 H81 0.934(11)
C40 H82 0.999(9)
